data_7123201
loop_
_publ_author_name
'Lin, Wei-Bin'
'Mou, Yong'
'Lu, Hai-Yan'
'Hu, Zhi-Qiang'
'Chen, Chuan-Feng'

_publ_section_title
;
 Metal-free construction of contiguous quaternary stereocentres with
 polycyclic framework
;
_journal_name_full 'Chemical Communications'
_journal_paper_doi 10.1039/C9CC01632E
_journal_year 2019
_chemical_formula_moiety 'C34 H28 Cl2 O2'
_chemical_formula_sum 'C34 H28 Cl2 O2'
_chemical_formula_weight 539.46
_space_group_crystal_system triclinic
_space_group_IT_number 2
_space_group_name_Hall '-P 1'
_space_group_name_H-M_alt 'P -1'
_symmetry_space_group_name_Hall '-P 1'
_symmetry_space_group_name_H-M 'P -1'
_atom_sites_solution_hydrogens geom
_atom_sites_solution_primary dual
_audit_creation_date 2018-08-01
_audit_creation_method
;
Olex2 1.2
(compiled 2018.05.29 svn.r3508 for OlexSys, GUI svn.r5506)
;
_audit_update_record
;
2019-01-28 deposited with the CCDC.    2019-03-25 downloaded from the CCDC.
;
_cell_angle_alpha 73.061(8)
_cell_angle_beta 81.149(10)
_cell_angle_gamma 79.776(9)
_cell_formula_units_Z 2
_cell_length_a 9.615(2)
_cell_length_b 9.899(2)
_cell_length_c 14.184(3)
_cell_measurement_reflns_used 4536
_cell_measurement_temperature 173(2)
_cell_measurement_theta_max 27.4821
_cell_measurement_theta_min 1.5097
_cell_volume 1263.4(5)
_computing_cell_refinement 'CrystalClear (Rigaku Inc., 2007)'
_computing_data_collection 'CrystalClear (Rigaku Inc., 2007)'
_computing_data_reduction 'CrystalClear (Rigaku Inc., 2007)'
_computing_molecular_graphics 'Olex2 (Dolomanov et al., 2009)'
_computing_publication_material 'CIFTAB (Sheldrick, 2014)'
_computing_structure_refinement 'ShelXL (Sheldrick, 2015)'
_computing_structure_solution 'ShelXT (Sheldrick, 2015)'
_diffrn_ambient_temperature 173.15
_diffrn_measured_fraction_theta_full 0.995
_diffrn_measured_fraction_theta_max 0.993
_diffrn_measurement_device_type 'MM007-HF CCD(Saturn 724+)'
_diffrn_measurement_method '\w scans at fixed \c = 45\%'
_diffrn_radiation_monochromator Confocal
_diffrn_radiation_type MoK\a
_diffrn_radiation_wavelength 0.71073
_diffrn_reflns_av_R_equivalents 0.0312
_diffrn_reflns_av_unetI/netI 0.0297
_diffrn_reflns_Laue_measured_fraction_full 0.995
_diffrn_reflns_Laue_measured_fraction_max 0.993
_diffrn_reflns_limit_h_max 12
_diffrn_reflns_limit_h_min -12
_diffrn_reflns_limit_k_max 12
_diffrn_reflns_limit_k_min -12
_diffrn_reflns_limit_l_max 18
_diffrn_reflns_limit_l_min -18
_diffrn_reflns_number 16079
_diffrn_reflns_point_group_measured_fraction_full 0.995
_diffrn_reflns_point_group_measured_fraction_max 0.993
_diffrn_reflns_theta_full 25.242
_diffrn_reflns_theta_max 27.489
_diffrn_reflns_theta_min 1.510
_diffrn_source 'Rotating Anode'
_exptl_absorpt_coefficient_mu 0.290
_exptl_absorpt_correction_T_max 1.00000
_exptl_absorpt_correction_T_min 0.82118
_exptl_absorpt_correction_type multi-scan
_exptl_absorpt_process_details 'CrystalClear (Rigaku Inc., 2007)'
_exptl_crystal_colour colorless
_exptl_crystal_density_diffrn 1.418
_exptl_crystal_description block
_exptl_crystal_F_000 564
_exptl_crystal_size_max 0.443
_exptl_crystal_size_mid 0.18
_exptl_crystal_size_min 0.17
_refine_diff_density_max 0.686
_refine_diff_density_min -0.593
_refine_diff_density_rms 0.057
_refine_ls_extinction_method none
_refine_ls_goodness_of_fit_ref 1.086
_refine_ls_hydrogen_treatment constr
_refine_ls_matrix_type full
_refine_ls_number_parameters 345
_refine_ls_number_reflns 5769
_refine_ls_number_restraints 0
_refine_ls_restrained_S_all 1.086
_refine_ls_R_factor_all 0.0539
_refine_ls_R_factor_gt 0.0518
_refine_ls_shift/su_max 0.001
_refine_ls_shift/su_mean 0.000
_refine_ls_structure_factor_coef Fsqd
_refine_ls_weighting_details 'w=1/[\s^2^(Fo^2^)+(0.0681P)^2^+0.8741P] where P=(Fo^2^+2Fc^2^)/3'
_refine_ls_weighting_scheme calc
_refine_ls_wR_factor_gt 0.1338
_refine_ls_wR_factor_ref 0.1357
_reflns_Friedel_coverage 0.000
_reflns_number_gt 5536
_reflns_number_total 5769
_reflns_threshold_expression 'I > 2\s(I)'
_cod_data_source_file c9cc01632e2.cif
_cod_data_source_block mx7348
_cod_original_cell_volume 1263.3(5)
_cod_database_code 7123201
_shelx_shelxl_version_number 2016/6
_shelx_space_group_comment
;
The symmetry employed for this shelxl refinement is uniquely defined
by the following loop, which should always be used as a source of
symmetry information in preference to the above space-group names.
They are only intended as comments.
;
_shelx_estimated_absorpt_t_max 0.952
_shelx_estimated_absorpt_t_min 0.882
_olex2_refinement_description
;
1. Fixed Uiso
 At 1.2 times of:
  All C(H) groups, All C(H,H) groups
 At 1.5 times of:
  All C(H,H,H) groups
2.a Secondary CH2 refined with riding coordinates:
 C6(H6A,H6B), C7(H7A,H7B), C8(H8A,H8B), C21(H21A,H21B), C22(H22A,H22B),
 C23(H23A,H23B)
2.b Aromatic/amide H refined with riding coordinates:
 C3(H3), C4(H4), C11(H11), C13(H13), C14(H14), C18(H18), C19(H19), C26(H26),
 C28(H28), C29(H29)
2.c Idealised Me refined as rotating group:
 C33(H33A,H33B,H33C), C34(H34A,H34B,H34C)
;
_olex2_submission_special_instructions 'No special instructions were received'

loop_
_space_group_symop_operation_xyz
'x, y, z'
'-x, -y, -z'

loop_
_atom_site_label
_atom_site_type_symbol
_atom_site_fract_x
_atom_site_fract_y
_atom_site_fract_z
_atom_site_U_iso_or_equiv
_atom_site_adp_type
_atom_site_occupancy
_atom_site_site_symmetry_order
_atom_site_calc_flag
_atom_site_refinement_flags_posn
Cl1 Cl 1.03687(6) 0.30410(6) 0.42020(4) 0.04029(16) Uani 1 1 d .
Cl2 Cl 0.28997(5) 0.50746(6) 0.23069(5) 0.04171(16) Uani 1 1 d .
O1 O 0.88632(15) 0.66849(17) -0.06111(10) 0.0339(3) Uani 1 1 d .
O2 O 0.48159(15) 0.72293(16) 0.57139(10) 0.0340(3) Uani 1 1 d .
C1 C 0.84873(18) 0.73047(18) 0.09143(13) 0.0218(3) Uani 1 1 d .
C2 C 0.9394(2) 0.71733(19) 0.00526(13) 0.0253(4) Uani 1 1 d .
C3 C 1.0755(2) 0.7548(2) -0.01092(14) 0.0290(4) Uani 1 1 d .
H3 H 1.137243 0.742615 -0.067845 0.035 Uiso 1 1 calc R
C4 C 1.1202(2) 0.8098(2) 0.05648(14) 0.0287(4) Uani 1 1 d .
H4 H 1.214209 0.832610 0.045948 0.034 Uiso 1 1 calc R
C5 C 1.03169(18) 0.83279(19) 0.13929(13) 0.0237(4) Uani 1 1 d .
C6 C 1.08736(19) 0.9033(2) 0.20454(15) 0.0286(4) Uani 1 1 d .
H6A H 1.186037 0.858417 0.216034 0.034 Uiso 1 1 calc R
H6B H 1.089975 1.005257 0.169184 0.034 Uiso 1 1 calc R
C7 C 0.9989(2) 0.8928(2) 0.30373(15) 0.0288(4) Uani 1 1 d .
H7A H 1.024090 0.960596 0.335530 0.035 Uiso 1 1 calc R
H7B H 1.018556 0.795241 0.347890 0.035 Uiso 1 1 calc R
C8 C 0.84193(19) 0.92734(19) 0.28844(14) 0.0244(4) Uani 1 1 d .
H8A H 0.823950 1.023138 0.241635 0.029 Uiso 1 1 calc R
H8B H 0.784692 0.929411 0.352425 0.029 Uiso 1 1 calc R
C9 C 0.79478(17) 0.81604(18) 0.24716(13) 0.0204(3) Uani 1 1 d .
C10 C 0.79026(18) 0.67848(18) 0.33141(13) 0.0208(3) Uani 1 1 d .
C11 C 0.90085(18) 0.56558(19) 0.33675(13) 0.0233(3) Uani 1 1 d .
H11 H 0.978954 0.572057 0.286455 0.028 Uiso 1 1 calc R
C12 C 0.89692(19) 0.44404(19) 0.41528(14) 0.0256(4) Uani 1 1 d .
C13 C 0.7849(2) 0.4314(2) 0.48896(14) 0.0273(4) Uani 1 1 d .
H13 H 0.783167 0.347137 0.542360 0.033 Uiso 1 1 calc R
C14 C 0.67474(19) 0.5436(2) 0.48401(14) 0.0254(4) Uani 1 1 d .
H14 H 0.597411 0.535028 0.534893 0.030 Uiso 1 1 calc R
C15 C 0.67379(18) 0.66903(18) 0.40653(13) 0.0216(3) Uani 1 1 d .
C16 C 0.55627(18) 0.79124(19) 0.39844(13) 0.0226(3) Uani 1 1 d .
C17 C 0.46136(19) 0.8147(2) 0.48075(14) 0.0256(4) Uani 1 1 d .
C18 C 0.3516(2) 0.9285(2) 0.46796(15) 0.0317(4) Uani 1 1 d .
H18 H 0.287432 0.942928 0.523333 0.038 Uiso 1 1 calc R
C19 C 0.3357(2) 1.0202(2) 0.37543(16) 0.0334(4) Uani 1 1 d .
H19 H 0.259755 1.097022 0.367977 0.040 Uiso 1 1 calc R
C20 C 0.42755(19) 1.0038(2) 0.29227(14) 0.0264(4) Uani 1 1 d .
C21 C 0.4036(2) 1.1111(2) 0.19392(16) 0.0325(4) Uani 1 1 d .
H21A H 0.437461 1.200638 0.192291 0.039 Uiso 1 1 calc R
H21B H 0.300384 1.132814 0.187536 0.039 Uiso 1 1 calc R
C22 C 0.4793(2) 1.0588(2) 0.10691(15) 0.0297(4) Uani 1 1 d .
H22A H 0.477651 1.138676 0.045656 0.036 Uiso 1 1 calc R
H22B H 0.430401 0.984259 0.097778 0.036 Uiso 1 1 calc R
C23 C 0.63261(19) 0.99784(19) 0.12608(14) 0.0255(4) Uani 1 1 d .
H23A H 0.679124 1.071222 0.139067 0.031 Uiso 1 1 calc R
H23B H 0.684897 0.972952 0.066253 0.031 Uiso 1 1 calc R
C24 C 0.64067(17) 0.86364(18) 0.21545(13) 0.0205(3) Uani 1 1 d .
C25 C 0.60561(18) 0.74061(18) 0.18246(13) 0.0220(3) Uani 1 1 d .
C26 C 0.47599(19) 0.68828(19) 0.21475(14) 0.0249(4) Uani 1 1 d .
H26 H 0.408095 0.727543 0.259296 0.030 Uiso 1 1 calc R
C27 C 0.4466(2) 0.5790(2) 0.18168(15) 0.0284(4) Uani 1 1 d .
C28 C 0.5416(2) 0.5229(2) 0.11462(14) 0.0291(4) Uani 1 1 d .
H28 H 0.518503 0.450606 0.090474 0.035 Uiso 1 1 calc R
C29 C 0.6708(2) 0.5734(2) 0.08308(14) 0.0266(4) Uani 1 1 d .
H29 H 0.736598 0.534199 0.037473 0.032 Uiso 1 1 calc R
C30 C 0.70701(18) 0.68153(18) 0.11698(13) 0.0218(3) Uani 1 1 d .
C31 C 0.89597(18) 0.79285(18) 0.15708(12) 0.0203(3) Uani 1 1 d .
C32 C 0.53825(18) 0.88886(18) 0.30466(13) 0.0215(3) Uani 1 1 d .
C33 C 0.9733(2) 0.6617(2) -0.15125(15) 0.0344(4) Uani 1 1 d .
H33A H 0.920049 0.631703 -0.193495 0.052 Uiso 1 1 calc GR
H33B H 1.058967 0.592691 -0.136217 0.052 Uiso 1 1 calc GR
H33C H 1.000397 0.755953 -0.185912 0.052 Uiso 1 1 calc GR
C34 C 0.3800(3) 0.7406(3) 0.65313(16) 0.0416(5) Uani 1 1 d .
H34A H 0.284555 0.739031 0.637651 0.062 Uiso 1 1 calc GR
H34B H 0.383969 0.832059 0.665623 0.062 Uiso 1 1 calc GR
H34C H 0.401899 0.662799 0.712227 0.062 Uiso 1 1 calc GR

loop_
_atom_site_aniso_label
_atom_site_aniso_U_11
_atom_site_aniso_U_22
_atom_site_aniso_U_33
_atom_site_aniso_U_23
_atom_site_aniso_U_13
_atom_site_aniso_U_12
Cl1 0.0384(3) 0.0337(3) 0.0347(3) -0.0024(2) 0.0014(2) 0.0155(2)
Cl2 0.0259(2) 0.0397(3) 0.0633(4) -0.0169(3) -0.0008(2) -0.0129(2)
O1 0.0326(7) 0.0474(9) 0.0262(7) -0.0183(6) 0.0013(6) -0.0074(6)
O2 0.0341(8) 0.0379(8) 0.0252(7) -0.0099(6) 0.0028(6) 0.0044(6)
C1 0.0218(8) 0.0209(8) 0.0210(8) -0.0042(6) -0.0037(6) 0.0003(6)
C2 0.0278(9) 0.0247(8) 0.0223(8) -0.0063(7) -0.0040(7) 0.0001(7)
C3 0.0277(9) 0.0319(10) 0.0240(9) -0.0065(8) 0.0035(7) -0.0026(7)
C4 0.0214(8) 0.0323(10) 0.0300(9) -0.0048(8) 0.0005(7) -0.0062(7)
C5 0.0203(8) 0.0242(8) 0.0243(8) -0.0032(7) -0.0041(7) -0.0014(6)
C6 0.0197(8) 0.0329(10) 0.0350(10) -0.0098(8) -0.0045(7) -0.0063(7)
C7 0.0246(9) 0.0344(10) 0.0316(10) -0.0125(8) -0.0062(7) -0.0065(7)
C8 0.0210(8) 0.0246(8) 0.0299(9) -0.0104(7) -0.0028(7) -0.0038(7)
C9 0.0169(7) 0.0223(8) 0.0233(8) -0.0083(7) -0.0020(6) -0.0028(6)
C10 0.0179(7) 0.0237(8) 0.0219(8) -0.0080(7) -0.0036(6) -0.0011(6)
C11 0.0197(8) 0.0271(9) 0.0225(8) -0.0078(7) -0.0018(6) -0.0002(7)
C12 0.0246(9) 0.0238(8) 0.0269(9) -0.0080(7) -0.0056(7) 0.0048(7)
C13 0.0291(9) 0.0259(9) 0.0232(8) -0.0028(7) -0.0026(7) -0.0007(7)
C14 0.0224(8) 0.0269(9) 0.0249(9) -0.0067(7) 0.0010(7) -0.0022(7)
C15 0.0199(8) 0.0232(8) 0.0227(8) -0.0085(7) -0.0030(6) -0.0011(6)
C16 0.0193(8) 0.0237(8) 0.0269(9) -0.0108(7) -0.0023(7) -0.0018(6)
C17 0.0232(8) 0.0277(9) 0.0273(9) -0.0111(7) -0.0014(7) -0.0023(7)
C18 0.0255(9) 0.0359(10) 0.0331(10) -0.0163(8) 0.0023(8) 0.0041(8)
C19 0.0251(9) 0.0325(10) 0.0409(11) -0.0147(9) -0.0033(8) 0.0083(8)
C20 0.0228(8) 0.0245(9) 0.0325(10) -0.0102(7) -0.0054(7) 0.0016(7)
C21 0.0292(9) 0.0271(9) 0.0374(11) -0.0079(8) -0.0083(8) 0.0081(8)
C22 0.0276(9) 0.0273(9) 0.0312(10) -0.0035(8) -0.0099(8) 0.0027(7)
C23 0.0245(9) 0.0229(8) 0.0273(9) -0.0045(7) -0.0044(7) -0.0009(7)
C24 0.0175(7) 0.0203(8) 0.0234(8) -0.0063(7) -0.0035(6) -0.0001(6)
C25 0.0198(8) 0.0224(8) 0.0241(8) -0.0056(7) -0.0073(6) -0.0005(6)
C26 0.0202(8) 0.0249(9) 0.0297(9) -0.0075(7) -0.0065(7) 0.0001(7)
C27 0.0215(8) 0.0273(9) 0.0367(10) -0.0058(8) -0.0075(7) -0.0053(7)
C28 0.0353(10) 0.0260(9) 0.0296(9) -0.0082(8) -0.0104(8) -0.0064(8)
C29 0.0307(9) 0.0262(9) 0.0240(9) -0.0082(7) -0.0041(7) -0.0032(7)
C30 0.0230(8) 0.0218(8) 0.0201(8) -0.0042(6) -0.0060(6) -0.0012(6)
C31 0.0188(8) 0.0190(8) 0.0205(8) -0.0026(6) -0.0024(6) -0.0006(6)
C32 0.0180(8) 0.0216(8) 0.0265(9) -0.0094(7) -0.0017(6) -0.0031(6)
C33 0.0357(11) 0.0417(11) 0.0279(10) -0.0173(9) 0.0020(8) -0.0026(9)
C34 0.0437(12) 0.0499(13) 0.0243(10) -0.0115(9) 0.0044(9) 0.0066(10)

loop_
_atom_type_symbol
_atom_type_description
_atom_type_scat_dispersion_real
_atom_type_scat_dispersion_imag
_atom_type_scat_source
C C 0.0033 0.0016 'International Tables Vol C Tables 4.2.6.8 and 6.1.1.4'
H H 0.0000 0.0000 'International Tables Vol C Tables 4.2.6.8 and 6.1.1.4'
Cl Cl 0.1484 0.1585 'International Tables Vol C Tables 4.2.6.8 and 6.1.1.4'
O O 0.0106 0.0060 'International Tables Vol C Tables 4.2.6.8 and 6.1.1.4'

loop_
_geom_angle_atom_site_label_1
_geom_angle_atom_site_label_2
_geom_angle_atom_site_label_3
_geom_angle
C2 O1 C33 118.09(16)
C17 O2 C34 117.81(16)
C2 C1 C30 123.18(16)
C2 C1 C31 118.35(16)
C31 C1 C30 118.47(15)
O1 C2 C1 117.13(16)
O1 C2 C3 122.26(17)
C3 C2 C1 120.61(17)
C2 C3 H3 120.3
C4 C3 C2 119.42(17)
C4 C3 H3 120.3
C3 C4 H4 119.0
C3 C4 C5 122.04(17)
C5 C4 H4 119.0
C4 C5 C6 117.83(16)
C4 C5 C31 118.82(17)
C31 C5 C6 123.33(16)
C5 C6 H6A 108.9
C5 C6 H6B 108.9
H6A C6 H6B 107.7
C7 C6 C5 113.43(15)
C7 C6 H6A 108.9
C7 C6 H6B 108.9
C6 C7 H7A 109.8
C6 C7 H7B 109.8
C6 C7 C8 109.47(15)
H7A C7 H7B 108.2
C8 C7 H7A 109.8
C8 C7 H7B 109.8
C7 C8 H8A 109.3
C7 C8 H8B 109.3
C7 C8 C9 111.53(15)
H8A C8 H8B 108.0
C9 C8 H8A 109.3
C9 C8 H8B 109.3
C8 C9 C24 111.70(14)
C10 C9 C8 107.38(14)
C10 C9 C24 106.66(13)
C31 C9 C8 110.74(14)
C31 C9 C10 111.96(14)
C31 C9 C24 108.36(13)
C11 C10 C9 120.88(15)
C11 C10 C15 120.06(16)
C15 C10 C9 119.02(15)
C10 C11 H11 120.0
C12 C11 C10 119.97(16)
C12 C11 H11 120.0
C11 C12 Cl1 119.05(14)
C13 C12 Cl1 119.64(14)
C13 C12 C11 121.31(16)
C12 C13 H13 120.6
C12 C13 C14 118.90(17)
C14 C13 H13 120.6
C13 C14 H14 119.0
C13 C14 C15 122.09(17)
C15 C14 H14 119.0
C10 C15 C16 118.87(16)
C14 C15 C10 117.67(16)
C14 C15 C16 123.45(16)
C17 C16 C15 123.05(16)
C32 C16 C15 118.92(15)
C32 C16 C17 118.03(16)
O2 C17 C16 117.88(16)
O2 C17 C18 121.81(17)
C18 C17 C16 120.31(18)
C17 C18 H18 119.9
C19 C18 C17 120.15(18)
C19 C18 H18 119.9
C18 C19 H19 119.0
C18 C19 C20 121.94(18)
C20 C19 H19 119.0
C19 C20 C21 118.30(17)
C19 C20 C32 118.16(18)
C32 C20 C21 123.53(17)
C20 C21 H21A 109.1
C20 C21 H21B 109.1
C20 C21 C22 112.65(16)
H21A C21 H21B 107.8
C22 C21 H21A 109.1
C22 C21 H21B 109.1
C21 C22 H22A 109.8
C21 C22 H22B 109.8
C21 C22 C23 109.35(16)
H22A C22 H22B 108.3
C23 C22 H22A 109.8
C23 C22 H22B 109.8
C22 C23 H23A 109.3
C22 C23 H23B 109.3
C22 C23 C24 111.59(15)
H23A C23 H23B 108.0
C24 C23 H23A 109.3
C24 C23 H23B 109.3
C23 C24 C9 111.85(14)
C25 C24 C9 105.82(13)
C25 C24 C23 107.76(14)
C25 C24 C32 111.10(14)
C32 C24 C9 108.98(14)
C32 C24 C23 111.22(14)
C26 C25 C24 121.36(16)
C26 C25 C30 120.15(16)
C30 C25 C24 118.48(15)
C25 C26 H26 120.1
C27 C26 C25 119.79(17)
C27 C26 H26 120.1
C26 C27 Cl2 118.44(15)
C28 C27 Cl2 120.22(15)
C28 C27 C26 121.27(17)
C27 C28 H28 120.4
C27 C28 C29 119.19(17)
C29 C28 H28 120.4
C28 C29 H29 119.2
C28 C29 C30 121.51(17)
C30 C29 H29 119.2
C25 C30 C1 118.70(15)
C29 C30 C1 123.20(16)
C29 C30 C25 118.02(16)
C1 C31 C9 118.68(15)
C5 C31 C1 120.56(16)
C5 C31 C9 120.76(15)
C16 C32 C24 118.14(15)
C20 C32 C16 121.38(16)
C20 C32 C24 120.46(16)
O1 C33 H33A 109.5
O1 C33 H33B 109.5
O1 C33 H33C 109.5
H33A C33 H33B 109.5
H33A C33 H33C 109.5
H33B C33 H33C 109.5
O2 C34 H34A 109.5
O2 C34 H34B 109.5
O2 C34 H34C 109.5
H34A C34 H34B 109.5
H34A C34 H34C 109.5
H34B C34 H34C 109.5

loop_
_geom_bond_atom_site_label_1
_geom_bond_atom_site_label_2
_geom_bond_distance
Cl1 C12 1.7450(18)
Cl2 C27 1.739(2)
O1 C2 1.371(2)
O1 C33 1.428(2)
O2 C17 1.360(2)
O2 C34 1.427(2)
C1 C2 1.413(2)
C1 C30 1.484(2)
C1 C31 1.421(2)
C2 C3 1.390(3)
C3 H3 0.9500
C3 C4 1.381(3)
C4 H4 0.9500
C4 C5 1.391(3)
C5 C6 1.514(3)
C5 C31 1.395(2)
C6 H6A 0.9900
C6 H6B 0.9900
C6 C7 1.514(3)
C7 H7A 0.9900
C7 H7B 0.9900
C7 C8 1.522(2)
C8 H8A 0.9900
C8 H8B 0.9900
C8 C9 1.548(2)
C9 C10 1.530(2)
C9 C24 1.566(2)
C9 C31 1.530(2)
C10 C11 1.392(2)
C10 C15 1.418(2)
C11 H11 0.9500
C11 C12 1.383(3)
C12 C13 1.376(3)
C13 H13 0.9500
C13 C14 1.386(3)
C14 H14 0.9500
C14 C15 1.397(3)
C15 C16 1.492(2)
C16 C17 1.416(2)
C16 C32 1.413(3)
C17 C18 1.391(3)
C18 H18 0.9500
C18 C19 1.374(3)
C19 H19 0.9500
C19 C20 1.392(3)
C20 C21 1.509(3)
C20 C32 1.403(2)
C21 H21A 0.9900
C21 H21B 0.9900
C21 C22 1.511(3)
C22 H22A 0.9900
C22 H22B 0.9900
C22 C23 1.524(3)
C23 H23A 0.9900
C23 H23B 0.9900
C23 C24 1.546(2)
C24 C25 1.530(2)
C24 C32 1.532(2)
C25 C26 1.395(2)
C25 C30 1.411(2)
C26 H26 0.9500
C26 C27 1.384(3)
C27 C28 1.381(3)
C28 H28 0.9500
C28 C29 1.382(3)
C29 H29 0.9500
C29 C30 1.408(2)
C33 H33A 0.9800
C33 H33B 0.9800
C33 H33C 0.9800
C34 H34A 0.9800
C34 H34B 0.9800
C34 H34C 0.9800

loop_
_geom_torsion_atom_site_label_1
_geom_torsion_atom_site_label_2
_geom_torsion_atom_site_label_3
_geom_torsion_atom_site_label_4
_geom_torsion
Cl1 C12 C13 C14 179.91(14)
Cl2 C27 C28 C29 -174.57(14)
O1 C2 C3 C4 176.87(18)
O2 C17 C18 C19 179.08(19)
C1 C2 C3 C4 -2.2(3)
C2 C1 C30 C25 -158.36(17)
C2 C1 C30 C29 25.0(3)
C2 C1 C31 C5 -3.4(2)
C2 C1 C31 C9 176.22(15)
C2 C3 C4 C5 -1.8(3)
C3 C4 C5 C6 -175.69(18)
C3 C4 C5 C31 3.0(3)
C4 C5 C6 C7 -166.69(17)
C4 C5 C31 C1 -0.3(3)
C4 C5 C31 C9 -179.98(16)
C5 C6 C7 C8 -44.8(2)
C6 C5 C31 C1 178.29(16)
C6 C5 C31 C9 -1.3(3)
C6 C7 C8 C9 64.3(2)
C7 C8 C9 C10 72.45(18)
C7 C8 C9 C24 -170.94(15)
C7 C8 C9 C31 -50.1(2)
C8 C9 C10 C11 -100.50(18)
C8 C9 C10 C15 77.25(18)
C8 C9 C24 C23 66.24(18)
C8 C9 C24 C25 -176.69(14)
C8 C9 C24 C32 -57.15(18)
C8 C9 C31 C1 -160.93(15)
C8 C9 C31 C5 18.7(2)
C9 C10 C11 C12 177.85(15)
C9 C10 C15 C14 -178.18(15)
C9 C10 C15 C16 2.7(2)
C9 C24 C25 C26 133.29(16)
C9 C24 C25 C30 -47.6(2)
C9 C24 C32 C16 -41.3(2)
C9 C24 C32 C20 140.49(16)
C10 C9 C24 C23 -176.72(14)
C10 C9 C24 C25 -59.65(17)
C10 C9 C24 C32 59.89(17)
C10 C9 C31 C1 79.26(18)
C10 C9 C31 C5 -101.09(18)
C10 C11 C12 Cl1 180.00(13)
C10 C11 C12 C13 0.3(3)
C10 C15 C16 C17 -158.86(17)
C10 C15 C16 C32 21.0(2)
C11 C10 C15 C14 -0.4(2)
C11 C10 C15 C16 -179.53(15)
C11 C12 C13 C14 -0.4(3)
C12 C13 C14 C15 0.1(3)
C13 C14 C15 C10 0.3(3)
C13 C14 C15 C16 179.40(17)
C14 C15 C16 C17 22.1(3)
C14 C15 C16 C32 -158.09(17)
C15 C10 C11 C12 0.1(3)
C15 C16 C17 O2 1.7(3)
C15 C16 C17 C18 -178.31(17)
C15 C16 C32 C20 178.47(15)
C15 C16 C32 C24 0.2(2)
C16 C17 C18 C19 -0.9(3)
C17 C16 C32 C20 -1.7(3)
C17 C16 C32 C24 -179.92(15)
C17 C18 C19 C20 -0.4(3)
C18 C19 C20 C21 -178.9(2)
C18 C19 C20 C32 0.6(3)
C19 C20 C21 C22 -162.84(18)
C19 C20 C32 C16 0.5(3)
C19 C20 C32 C24 178.70(17)
C20 C21 C22 C23 -47.7(2)
C21 C20 C32 C16 179.92(17)
C21 C20 C32 C24 -1.9(3)
C21 C22 C23 C24 64.9(2)
C22 C23 C24 C9 -170.07(15)
C22 C23 C24 C25 74.04(18)
C22 C23 C24 C32 -47.96(19)
C23 C24 C25 C26 -106.92(18)
C23 C24 C25 C30 72.22(19)
C23 C24 C32 C16 -165.02(15)
C23 C24 C32 C20 16.7(2)
C24 C9 C10 C11 139.63(16)
C24 C9 C10 C15 -42.62(19)
C24 C9 C31 C1 -38.1(2)
C24 C9 C31 C5 141.55(16)
C24 C25 C26 C27 178.58(16)
C24 C25 C30 C1 6.4(2)
C24 C25 C30 C29 -176.79(15)
C25 C24 C32 C16 74.95(19)
C25 C24 C32 C20 -103.30(18)
C25 C26 C27 Cl2 175.21(14)
C25 C26 C27 C28 -2.0(3)
C26 C25 C30 C1 -174.45(15)
C26 C25 C30 C29 2.4(3)
C26 C27 C28 C29 2.6(3)
C27 C28 C29 C30 -0.6(3)
C28 C29 C30 C1 174.88(17)
C28 C29 C30 C25 -1.8(3)
C30 C1 C2 O1 6.0(3)
C30 C1 C2 C3 -174.92(17)
C30 C1 C31 C5 176.22(15)
C30 C1 C31 C9 -4.1(2)
C30 C25 C26 C27 -0.5(3)
C31 C1 C2 O1 -174.40(15)
C31 C1 C2 C3 4.7(3)
C31 C1 C30 C25 22.0(2)
C31 C1 C30 C29 -154.62(17)
C31 C5 C6 C7 14.7(3)
C31 C9 C10 C11 21.3(2)
C31 C9 C10 C15 -160.99(15)
C31 C9 C24 C23 -56.01(18)
C31 C9 C24 C25 61.06(17)
C31 C9 C24 C32 -179.40(13)
C32 C16 C17 O2 -178.09(16)
C32 C16 C17 C18 1.9(3)
C32 C20 C21 C22 17.7(3)
C32 C24 C25 C26 15.1(2)
C32 C24 C25 C30 -165.71(15)
C33 O1 C2 C1 176.67(17)
C33 O1 C2 C3 -2.4(3)
C34 O2 C17 C16 -175.68(18)
C34 O2 C17 C18 4.4(3)
